data_2207025
loop_
_publ_author_name
'Yao-Cheng Shi'
'Hong-Jian Cheng'

_publ_section_title
;
 (<i>Z</i>)-1-Ferrocenyl-3-hydroxy-3-(2-pyridyl)prop-2-en-1-one
;
_journal_coeditor_code NG6204
_journal_issue 10
_journal_name_full 'Acta Crystallographica Section E'
_journal_page_first m2139
_journal_page_last m2141
_journal_paper_doi 10.1107/S1600536805030102
_journal_volume 61
_journal_year 2005
_chemical_formula_iupac '[Fe (C5 H5) (C13 H10 N O2)]'
_chemical_formula_moiety 'C18 H15 Fe N O2'
_chemical_formula_sum 'C18 H15 Fe N O2'
_chemical_formula_weight 333.16
_chemical_name_systematic
;
(Z)-1-Ferrocenyl-3-hydroxyl-3-[(2-pyridyl)]prop-2-en-1-one
;
_space_group_IT_number 14
_space_group_name_Hall '-P 2ybc'
_symmetry_cell_setting monoclinic
_symmetry_space_group_name_Hall '-P 2ybc'
_symmetry_space_group_name_H-M 'P 1 21/c 1'
_atom_sites_solution_hydrogens geom
_atom_sites_solution_primary direct
_atom_sites_solution_secondary difmap
_audit_creation_method SHELXL97
_cell_angle_alpha 90.00
_cell_angle_beta 104.08(3)
_cell_angle_gamma 90.00
_cell_formula_units_Z 4
_cell_length_a 10.547(2)
_cell_length_b 12.804(3)
_cell_length_c 11.195(2)
_cell_measurement_reflns_used 25
_cell_measurement_temperature 295
_cell_measurement_theta_max 13
_cell_measurement_theta_min 10
_cell_volume 1466.4(5)
_computing_cell_refinement 'CAD-4 Software'
_computing_data_collection 'CAD-4 Software(Enraf--Nonius,1989)'
_computing_data_reduction 'XCAD4 (Harms & Wocadlo,1995)'
_computing_molecular_graphics 'PLATON (Spek, 2003)'
_computing_publication_material PLATON
_computing_structure_refinement 'SHELXL97 (Sheldrick, 1997)'
_computing_structure_solution 'SHELXS97 (Sheldrick, 1997)'
_diffrn_ambient_temperature 295
_diffrn_measured_fraction_theta_full 0.997
_diffrn_measured_fraction_theta_max 0.997
_diffrn_measurement_device_type 'Enraf--Nonius CAD4'
_diffrn_measurement_method \w/2\q
_diffrn_radiation_monochromator graphite
_diffrn_radiation_source 'fine-focus sealed tube'
_diffrn_radiation_type MoK\a
_diffrn_radiation_wavelength 0.71073
_diffrn_reflns_av_R_equivalents 0.0453
_diffrn_reflns_av_sigmaI/netI 0.0406
_diffrn_reflns_limit_h_max 12
_diffrn_reflns_limit_h_min 0
_diffrn_reflns_limit_k_max 15
_diffrn_reflns_limit_k_min 0
_diffrn_reflns_limit_l_max 12
_diffrn_reflns_limit_l_min -13
_diffrn_reflns_number 2721
_diffrn_reflns_theta_full 24.98
_diffrn_reflns_theta_max 24.98
_diffrn_reflns_theta_min 1.99
_diffrn_standards_decay_% 0.1
_diffrn_standards_interval_count 200
_diffrn_standards_interval_time 120
_diffrn_standards_number 3
_exptl_absorpt_coefficient_mu 1.034
_exptl_absorpt_correction_T_max 0.901
_exptl_absorpt_correction_T_min 0.773
_exptl_absorpt_correction_type empirical
_exptl_absorpt_process_details 'via \y scan (North et al., 1968)'
_exptl_crystal_colour Red
_exptl_crystal_density_diffrn 1.509
_exptl_crystal_density_method 'not measured'
_exptl_crystal_description Block
_exptl_crystal_F_000 688
_exptl_crystal_size_max 0.4
_exptl_crystal_size_mid 0.2
_exptl_crystal_size_min 0.1
_refine_diff_density_max 0.438
_refine_diff_density_min -0.324
_refine_ls_extinction_coef 0.0118(16)
_refine_ls_extinction_expression Fc^*^=kFc[1+0.001xFc^2^\l^3^/sin(2\q)]^-1/4^
_refine_ls_extinction_method 'SHELXL97 (Sheldrick, 1997)'
_refine_ls_goodness_of_fit_ref 1.097
_refine_ls_hydrogen_treatment constr
_refine_ls_matrix_type full
_refine_ls_number_parameters 200
_refine_ls_number_reflns 2577
_refine_ls_number_restraints 6
_refine_ls_restrained_S_all 1.109
_refine_ls_R_factor_all 0.0626
_refine_ls_R_factor_gt 0.0386
_refine_ls_shift/su_max 0.001
_refine_ls_shift/su_mean 0.000
_refine_ls_structure_factor_coef Fsqd
_refine_ls_weighting_details 'calc w = 1/[\s^2^(Fo^2^)+(0.0533P)^2^+1.5624P] where P=(Fo^2^+2Fc^2^)/3'
_refine_ls_weighting_scheme calc
_refine_ls_wR_factor_gt 0.1016
_refine_ls_wR_factor_ref 0.1299
_reflns_number_gt 1949
_reflns_number_total 2577
_reflns_threshold_expression I>2\s(I)
_cod_data_source_file ng6204.cif
_cod_data_source_block I
_cod_depositor_comments
;
The following automatic conversions were performed:
'_symmetry_cell_setting' value 'Monoclinic' changed to 'monoclinic'
according to '/home/saulius/struct/CIF-dictionaries/cif_core.dic'
dictionary named 'cif_core.dic' version 2.4.1 from 2010-06-29.

Automatic conversion script
Id: cif_fix_enum 1527 2010-12-29 10:47:43Z saulius 

The following automatic conversions were performed:

'_symmetry_cell_setting' value 'Monoclinic' changed to 'monoclinic'
according to /home/saulius/struct/CIF-dictionaries/cif_core.dic
dictionary named 'cif_core.dic' version 2.4.1 from 2010-06-29.

Automatic conversion script
Id: cif_fix_values 1715 2011-07-08 13:25:40Z adriana 
;
_cod_original_sg_symbol_H-M 'P 21/c'
_cod_database_code 2207025
_cod_database_fobs_code 2207025

loop_
_symmetry_equiv_pos_as_xyz
'x, y, z'
'-x, y+1/2, -z+1/2'
'-x, -y, -z'
'x, -y-1/2, z-1/2'

loop_
_atom_site_label
_atom_site_fract_x
_atom_site_fract_y
_atom_site_fract_z
_atom_site_U_iso_or_equiv
_atom_site_adp_type
_atom_site_calc_flag
_atom_site_refinement_flags
_atom_site_occupancy
_atom_site_type_symbol
Fe 0.13150(5) 0.36429(4) 0.22403(5) 0.0429(2) Uani d . 1 Fe
O1 0.1953(3) 0.5468(2) 0.4846(3) 0.0687(9) Uani d . 1 O
O2 0.2936(3) 0.5039(2) 0.7051(3) 0.0685(9) Uani d . 1 O
H2O 0.2439 0.5317 0.6458 0.103 Uiso calc R 1 H
N 0.5505(3) 0.3205(3) 0.7292(3) 0.0497(8) Uani d . 1 N
C1 0.0629(5) 0.2159(4) 0.1862(6) 0.0794(16) Uani d . 1 C
H1 0.1039 0.1603 0.1486 0.095 Uiso calc R 1 H
C2 0.0854(6) 0.2382(5) 0.3135(6) 0.094(2) Uani d U 1 C
H2 0.1444 0.2002 0.3806 0.113 Uiso calc R 1 H
C3 0.0055(6) 0.3236(5) 0.3263(5) 0.0831(18) Uani d . 1 C
H3 -0.0007 0.3559 0.4041 0.100 Uiso calc R 1 H
C4 -0.0658(4) 0.3515(4) 0.2096(5) 0.0675(13) Uani d . 1 C
H4 -0.1293 0.4087 0.1906 0.081 Uiso calc R 1 H
C5 -0.0297(4) 0.2876(4) 0.1246(5) 0.0685(14) Uani d . 1 C
H5 -0.0637 0.2917 0.0351 0.082 Uiso calc R 1 H
C6 0.1893(5) 0.4713(4) 0.1117(4) 0.0658(13) Uani d . 1 C
H6 0.1400 0.4907 0.0287 0.079 Uiso calc R 1 H
C7 0.1765(4) 0.5182(4) 0.2228(4) 0.0593(12) Uani d . 1 C
H7 0.1188 0.5766 0.2301 0.071 Uiso calc R 1 H
C8 0.2640(4) 0.4653(3) 0.3225(4) 0.0470(10) Uani d . 1 C
C9 0.3282(4) 0.3865(4) 0.2704(4) 0.0516(10) Uani d . 1 C
H9 0.3931 0.3373 0.3165 0.062 Uiso calc R 1 H
C10 0.2820(4) 0.3902(4) 0.1407(4) 0.0641(13) Uani d . 1 C
H10 0.3086 0.3438 0.0816 0.077 Uiso calc R 1 H
C11 0.2752(4) 0.4821(3) 0.4527(4) 0.0474(9) Uani d . 1 C
C12 0.3672(4) 0.4277(3) 0.5448(4) 0.0453(9) Uani d . 1 C
H12 0.4252 0.3818 0.5216 0.054 Uiso calc R 1 H
C13 0.3725(4) 0.4412(3) 0.6665(4) 0.0477(10) Uani d . 1 C
C14 0.4659(4) 0.3844(3) 0.7660(4) 0.0430(9) Uani d . 1 C
C15 0.4637(4) 0.3953(3) 0.8882(4) 0.0555(11) Uani d . 1 C
H15 0.4039 0.4402 0.9103 0.067 Uiso calc R 1 H
C16 0.5502(5) 0.3395(4) 0.9772(4) 0.0599(12) Uani d . 1 C
H16 0.5504 0.3464 1.0599 0.072 Uiso calc R 1 H
C17 0.6362(4) 0.2733(4) 0.9410(4) 0.0577(11) Uani d . 1 C
H17 0.6946 0.2331 0.9984 0.069 Uiso calc R 1 H
C18 0.6339(4) 0.2680(4) 0.8169(4) 0.0590(11) Uani d . 1 C
H18 0.6945 0.2249 0.7934 0.071 Uiso calc R 1 H

loop_
_atom_site_aniso_label
_atom_site_aniso_U_11
_atom_site_aniso_U_22
_atom_site_aniso_U_33
_atom_site_aniso_U_12
_atom_site_aniso_U_13
_atom_site_aniso_U_23
Fe 0.0391(3) 0.0488(4) 0.0411(3) -0.0027(2) 0.0105(2) 0.0049(3)
O1 0.076(2) 0.0532(19) 0.072(2) 0.0291(16) 0.0094(17) -0.0068(16)
O2 0.083(2) 0.061(2) 0.063(2) 0.0251(17) 0.0201(17) -0.0087(16)
N 0.0475(19) 0.0514(19) 0.051(2) 0.0008(16) 0.0138(16) -0.0006(16)
C1 0.073(3) 0.052(3) 0.114(5) -0.013(3) 0.024(3) -0.011(3)
C2 0.081(4) 0.088(4) 0.100(4) -0.028(3) -0.005(3) 0.046(3)
C3 0.088(4) 0.107(5) 0.064(3) -0.043(4) 0.037(3) -0.009(3)
C4 0.049(3) 0.088(4) 0.074(3) -0.010(2) 0.031(2) -0.006(3)
C5 0.048(3) 0.087(4) 0.068(3) -0.011(3) 0.010(2) -0.026(3)
C6 0.067(3) 0.081(3) 0.048(3) -0.012(3) 0.011(2) 0.021(2)
C7 0.055(2) 0.046(2) 0.076(3) -0.003(2) 0.015(2) 0.023(2)
C8 0.041(2) 0.042(2) 0.056(2) -0.0081(17) 0.0070(18) 0.0024(18)
C9 0.038(2) 0.066(3) 0.052(2) -0.0005(19) 0.0130(18) 0.004(2)
C10 0.053(3) 0.093(4) 0.051(3) -0.007(3) 0.023(2) 0.006(2)
C11 0.048(2) 0.0346(19) 0.058(3) -0.0023(17) 0.0099(19) 0.0016(18)
C12 0.045(2) 0.042(2) 0.047(2) 0.0026(17) 0.0071(17) -0.0024(17)
C13 0.049(2) 0.035(2) 0.061(3) -0.0008(17) 0.0156(19) -0.0059(18)
C14 0.045(2) 0.036(2) 0.047(2) -0.0074(16) 0.0103(17) -0.0043(16)
C15 0.065(3) 0.049(2) 0.055(3) -0.005(2) 0.018(2) -0.006(2)
C16 0.070(3) 0.062(3) 0.046(2) -0.008(2) 0.011(2) 0.002(2)
C17 0.048(2) 0.059(3) 0.062(3) -0.007(2) 0.004(2) 0.008(2)
C18 0.046(2) 0.059(3) 0.067(3) 0.002(2) 0.006(2) -0.001(2)

loop_
_atom_type_symbol
_atom_type_description
_atom_type_scat_dispersion_real
_atom_type_scat_dispersion_imag
_atom_type_scat_source
C C 0.0033 0.0016 'International Tables Vol C Tables 4.2.6.8 and 6.1.1.4'
H H 0.0000 0.0000 'International Tables Vol C Tables 4.2.6.8 and 6.1.1.4'
N N 0.0061 0.0033 'International Tables Vol C Tables 4.2.6.8 and 6.1.1.4'
O O 0.0106 0.0060 'International Tables Vol C Tables 4.2.6.8 and 6.1.1.4'
Fe Fe 0.3463 0.8444 'International Tables Vol C Tables 4.2.6.8 and 6.1.1.4'

loop_
_geom_angle_atom_site_label_1
_geom_angle_atom_site_label_2
_geom_angle_atom_site_label_3
_geom_angle
_geom_angle_publ_flag
C2 Fe C3 40.8(3) ?
C2 Fe C8 117.3(2) ?
C3 Fe C8 108.5(2) ?
C2 Fe C7 149.8(3) ?
C3 Fe C7 116.2(2) ?
C8 Fe C7 41.46(17) ?
C2 Fe C9 109.8(2) ?
C3 Fe C9 131.4(2) ?
C8 Fe C9 40.92(17) ?
C7 Fe C9 68.89(18) ?
C2 Fe C1 40.8(3) ?
C3 Fe C1 68.2(2) ?
C8 Fe C1 150.6(2) ?
C7 Fe C1 167.2(2) ?
C9 Fe C1 118.1(2) ?
C2 Fe C5 67.5(2) ?
C3 Fe C5 67.1(2) ?
C8 Fe C5 167.82(19) ?
C7 Fe C5 129.0(2) ?
C9 Fe C5 150.33(19) ?
C1 Fe C5 39.9(2) ?
C2 Fe C6 168.9(3) ?
C3 Fe C6 148.7(3) ?
C8 Fe C6 68.79(18) ?
C7 Fe C6 40.7(2) ?
C9 Fe C6 68.04(18) ?
C1 Fe C6 129.7(2) ?
C5 Fe C6 108.6(2) ?
C2 Fe C10 131.3(3) ?
C3 Fe C10 170.2(2) ?
C8 Fe C10 68.69(19) ?
C7 Fe C10 68.4(2) ?
C9 Fe C10 40.54(17) ?
C1 Fe C10 109.3(2) ?
C5 Fe C10 117.6(2) ?
C6 Fe C10 40.1(2) ?
C2 Fe C4 67.3(2) ?
C3 Fe C4 39.8(2) ?
C8 Fe C4 130.24(19) ?
C7 Fe C4 108.1(2) ?
C9 Fe C4 169.37(18) ?
C1 Fe C4 67.0(2) ?
C5 Fe C4 39.30(19) ?
C6 Fe C4 116.8(2) ?
C10 Fe C4 149.0(2) ?
C13 O2 H2O 109.5 ?
C18 N C14 116.7(4) ?
C5 C1 C2 106.9(5) ?
C5 C1 Fe 70.2(3) ?
C2 C1 Fe 68.9(3) ?
C5 C1 H1 126.5 ?
C2 C1 H1 126.5 ?
Fe C1 H1 126.5 ?
C3 C2 C1 107.5(5) ?
C3 C2 Fe 69.7(3) ?
C1 C2 Fe 70.3(3) ?
C3 C2 H2 126.2 ?
C1 C2 H2 126.2 ?
Fe C2 H2 126.2 ?
C4 C3 C2 107.8(5) ?
C4 C3 Fe 71.4(3) ?
C2 C3 Fe 69.6(3) ?
C4 C3 H3 126.1 ?
C2 C3 H3 126.1 ?
Fe C3 H3 126.1 ?
C5 C4 C3 108.6(5) ?
C5 C4 Fe 69.9(3) ?
C3 C4 Fe 68.9(3) ?
C5 C4 H4 125.7 ?
C3 C4 H4 125.7 ?
Fe C4 H4 125.7 ?
C4 C5 C1 109.2(5) ?
C4 C5 Fe 70.8(3) ?
C1 C5 Fe 69.9(3) ?
C4 C5 H5 125.4 ?
C1 C5 H5 125.4 ?
Fe C5 H5 125.4 ?
C10 C6 C7 108.6(4) ?
C10 C6 Fe 70.1(3) ?
C7 C6 Fe 68.8(2) ?
C10 C6 H6 125.7 ?
C7 C6 H6 125.7 ?
Fe C6 H6 125.7 ?
C6 C7 C8 107.6(4) ?
C6 C7 Fe 70.5(3) ?
C8 C7 Fe 69.1(2) ?
C6 C7 H7 126.2 ?
C8 C7 H7 126.2 ?
Fe C7 H7 126.2 ?
C9 C8 C7 107.3(4) ?
C9 C8 C11 126.1(4) ?
C7 C8 C11 126.3(4) ?
C9 C8 Fe 69.9(2) ?
C7 C8 Fe 69.5(2) ?
C11 C8 Fe 121.3(3) ?
C10 C9 C8 108.6(4) ?
C10 C9 Fe 70.6(2) ?
C8 C9 Fe 69.2(2) ?
C10 C9 H9 125.7 ?
C8 C9 H9 125.7 ?
Fe C9 H9 125.7 ?
C6 C10 C9 107.9(4) ?
C6 C10 Fe 69.8(3) ?
C9 C10 Fe 68.9(2) ?
C6 C10 H10 126.0 ?
C9 C10 H10 126.0 ?
Fe C10 H10 126.0 ?
O1 C11 C8 118.3(4) y
O1 C11 C12 119.5(4) y
C8 C11 C12 122.2(4) y
C11 C12 C13 121.4(4) y
C13 C12 H12 119.3 ?
C11 C12 H12 119.3 ?
O2 C13 C12 122.4(4) y
O2 C13 C14 114.5(4) y
C12 C13 C14 123.2(4) y
N C14 C15 122.5(4) ?
N C14 C13 115.9(3) ?
C15 C14 C13 121.7(4) ?
C16 C15 C14 119.7(4) ?
C16 C15 H15 120.1 ?
C14 C15 H15 120.1 ?
C17 C16 C15 118.5(4) ?
C17 C16 H16 120.8 ?
C15 C16 H16 120.8 ?
C16 C17 C18 118.3(4) ?
C16 C17 H17 120.8 ?
C18 C17 H17 120.8 ?
N C18 C17 124.3(4) ?
N C18 H18 117.9 ?
C17 C18 H18 117.9 ?

loop_
_geom_bond_atom_site_label_1
_geom_bond_atom_site_label_2
_geom_bond_distance
_geom_bond_publ_flag
Fe C2 2.021(5) ?
Fe C3 2.022(5) ?
Fe C8 2.022(4) ?
Fe C7 2.027(4) ?
Fe C9 2.032(4) ?
Fe C1 2.040(5) ?
Fe C5 2.043(4) ?
Fe C6 2.050(4) ?
Fe C10 2.055(4) ?
Fe C4 2.055(4) ?
O1 C11 1.293(5) y
O2 C13 1.303(5) y
O2 H2O 0.8200 ?
N C18 1.330(5) ?
N C14 1.347(5) ?
C1 C5 1.394(7) ?
C1 C2 1.416(9) ?
C1 H1 0.9800 ?
C2 C3 1.408(9) ?
C2 H2 0.9800 ?
C3 C4 1.387(8) ?
C3 H3 0.9800 ?
C4 C5 1.378(7) ?
C4 H4 0.9800 ?
C5 H5 0.9800 ?
C6 C10 1.409(7) ?
C6 C7 1.417(7) ?
C6 H6 0.9800 ?
C7 C8 1.434(6) ?
C7 H7 0.9800 ?
C8 C9 1.417(6) ?
C8 C11 1.450(6) y
C9 C10 1.416(6) ?
C9 H9 0.9800 ?
C10 H10 0.9800 ?
C11 C12 1.415(5) y
C12 C13 1.361(6) y
C12 H12 0.9300 ?
C13 C14 1.484(6) y
C14 C15 1.382(6) ?
C15 C16 1.376(6) ?
C15 H15 0.9300 ?
C16 C17 1.372(6) ?
C16 H16 0.9300 ?
C17 C18 1.385(6) ?
C17 H17 0.9300 ?
C18 H18 0.9300 ?

loop_
_geom_hbond_atom_site_label_D
_geom_hbond_atom_site_label_H
_geom_hbond_atom_site_label_A
_geom_hbond_site_symmetry_A
_geom_hbond_distance_DH
_geom_hbond_distance_HA
_geom_hbond_distance_DA
_geom_hbond_angle_DHA
_geom_hbond_publ_flag
O2 H2O O1 . 0.82 1.76 2.495(5) 148 yes
C4 H4 O2 3_566 0.98 2.57 3.351(6) 137 yes

loop_
_geom_torsion_atom_site_label_1
_geom_torsion_atom_site_label_2
_geom_torsion_atom_site_label_3
_geom_torsion_atom_site_label_4
_geom_torsion
C2 Fe C1 C5 118.1(5)
C3 Fe C1 C5 79.8(4)
C8 Fe C1 C5 169.2(3)
C7 Fe C1 C5 -33.0(11)
C9 Fe C1 C5 -153.7(3)
C6 Fe C1 C5 -69.9(4)
C10 Fe C1 C5 -110.2(3)
C4 Fe C1 C5 36.7(3)
C3 Fe C1 C2 -38.3(4)
C8 Fe C1 C2 51.1(6)
C7 Fe C1 C2 -151.1(9)
C9 Fe C1 C2 88.2(4)
C5 Fe C1 C2 -118.1(5)
C6 Fe C1 C2 172.0(4)
C10 Fe C1 C2 131.7(4)
C4 Fe C1 C2 -81.4(4)
C5 C1 C2 C3 -0.2(6)
Fe C1 C2 C3 60.0(4)
C5 C1 C2 Fe -60.1(4)
C8 Fe C2 C3 87.1(4)
C7 Fe C2 C3 49.4(6)
C9 Fe C2 C3 131.3(3)
C1 Fe C2 C3 -118.3(5)
C5 Fe C2 C3 -80.5(4)
C6 Fe C2 C3 -152.0(10)
C10 Fe C2 C3 171.9(3)
C4 Fe C2 C3 -37.8(3)
C3 Fe C2 C1 118.3(5)
C8 Fe C2 C1 -154.6(3)
C7 Fe C2 C1 167.7(4)
C9 Fe C2 C1 -110.5(3)
C5 Fe C2 C1 37.8(3)
C6 Fe C2 C1 -33.7(13)
C10 Fe C2 C1 -69.8(4)
C4 Fe C2 C1 80.5(4)
C1 C2 C3 C4 1.1(6)
Fe C2 C3 C4 61.5(4)
C1 C2 C3 Fe -60.4(4)
C2 Fe C3 C4 -118.0(5)
C8 Fe C3 C4 131.4(3)
C7 Fe C3 C4 87.2(4)
C9 Fe C3 C4 171.4(3)
C1 Fe C3 C4 -79.7(4)
C5 Fe C3 C4 -36.4(3)
C6 Fe C3 C4 52.0(6)
C8 Fe C3 C2 -110.5(4)
C7 Fe C3 C2 -154.8(3)
C9 Fe C3 C2 -70.6(4)
C1 Fe C3 C2 38.3(3)
C5 Fe C3 C2 81.6(4)
C6 Fe C3 C2 170.0(4)
C4 Fe C3 C2 118.0(5)
C2 C3 C4 C5 -1.6(6)
Fe C3 C4 C5 58.7(4)
C2 C3 C4 Fe -60.3(4)
C2 Fe C4 C5 -81.7(4)
C3 Fe C4 C5 -120.4(5)
C8 Fe C4 C5 171.0(3)
C7 Fe C4 C5 130.2(3)
C9 Fe C4 C5 -158.0(10)
C1 Fe C4 C5 -37.2(3)
C6 Fe C4 C5 87.0(4)
C10 Fe C4 C5 52.1(6)
C2 Fe C4 C3 38.7(4)
C8 Fe C4 C3 -68.6(4)
C7 Fe C4 C3 -109.5(4)
C9 Fe C4 C3 -37.6(12)
C1 Fe C4 C3 83.1(4)
C5 Fe C4 C3 120.4(5)
C6 Fe C4 C3 -152.7(4)
C10 Fe C4 C3 172.5(4)
C3 C4 C5 C1 1.5(6)
Fe C4 C5 C1 59.6(3)
C3 C4 C5 Fe -58.1(4)
C2 C1 C5 C4 -0.8(6)
Fe C1 C5 C4 -60.2(4)
C2 C1 C5 Fe 59.3(4)
C2 Fe C5 C4 81.2(4)
C3 Fe C5 C4 36.8(4)
C8 Fe C5 C4 -34.3(11)
C7 Fe C5 C4 -69.1(4)
C9 Fe C5 C4 172.0(4)
C1 Fe C5 C4 119.8(5)
C6 Fe C5 C4 -109.9(4)
C10 Fe C5 C4 -152.7(3)
C2 Fe C5 C1 -38.6(4)
C3 Fe C5 C1 -83.0(4)
C8 Fe C5 C1 -154.1(8)
C7 Fe C5 C1 171.1(3)
C9 Fe C5 C1 52.2(6)
C6 Fe C5 C1 130.3(4)
C10 Fe C5 C1 87.5(4)
C4 Fe C5 C1 -119.8(5)
C2 Fe C6 C10 -43.4(12)
C8 Fe C6 C10 81.7(3)
C7 Fe C6 C10 120.3(4)
C9 Fe C6 C10 37.5(3)
C1 Fe C6 C10 -71.5(4)
C5 Fe C6 C10 -111.0(3)
C4 Fe C6 C10 -152.8(3)
C2 Fe C6 C7 -163.7(10)
C3 Fe C6 C7 52.5(5)
C8 Fe C6 C7 -38.6(3)
C9 Fe C6 C7 -82.7(3)
C1 Fe C6 C7 168.2(3)
C5 Fe C6 C7 128.8(3)
C10 Fe C6 C7 -120.3(4)
C4 Fe C6 C7 86.9(3)
C10 C6 C7 C8 0.4(5)
Fe C6 C7 C8 59.4(3)
C10 C6 C7 Fe -59.0(3)
C2 Fe C7 C6 173.8(4)
C3 Fe C7 C6 -152.6(3)
C8 Fe C7 C6 118.6(4)
C9 Fe C7 C6 80.5(3)
C1 Fe C7 C6 -45.2(10)
C5 Fe C7 C6 -71.9(4)
C10 Fe C7 C6 36.8(3)
C4 Fe C7 C6 -110.4(3)
C2 Fe C7 C8 55.2(5)
C3 Fe C7 C8 88.8(3)
C9 Fe C7 C8 -38.2(2)
C1 Fe C7 C8 -163.8(9)
C5 Fe C7 C8 169.5(3)
C6 Fe C7 C8 -118.6(4)
C10 Fe C7 C8 -81.8(3)
C4 Fe C7 C8 131.0(3)
C6 C7 C8 C9 -0.3(5)
Fe C7 C8 C9 59.9(3)
C6 C7 C8 C11 -174.7(4)
Fe C7 C8 C11 -114.4(4)
C6 C7 C8 Fe -60.3(3)
C2 Fe C8 C9 89.3(4)
C3 Fe C8 C9 132.7(3)
C7 Fe C8 C9 -118.4(4)
C1 Fe C8 C9 54.4(5)
C5 Fe C8 C9 -160.5(9)
C6 Fe C8 C9 -80.5(3)
C10 Fe C8 C9 -37.3(3)
C4 Fe C8 C9 171.7(3)
C2 Fe C8 C7 -152.3(3)
C3 Fe C8 C7 -108.9(3)
C9 Fe C8 C7 118.4(4)
C1 Fe C8 C7 172.8(4)
C5 Fe C8 C7 -42.1(10)
C6 Fe C8 C7 37.8(3)
C10 Fe C8 C7 81.1(3)
C4 Fe C8 C7 -70.0(4)
C2 Fe C8 C11 -31.5(4)
C3 Fe C8 C11 11.9(4)
C7 Fe C8 C11 120.8(4)
C9 Fe C8 C11 -120.8(4)
C1 Fe C8 C11 -66.4(6)
C5 Fe C8 C11 78.7(10)
C6 Fe C8 C11 158.7(4)
C10 Fe C8 C11 -158.1(4)
C4 Fe C8 C11 50.8(4)
C7 C8 C9 C10 0.1(5)
C11 C8 C9 C10 174.5(4)
Fe C8 C9 C10 59.8(3)
C7 C8 C9 Fe -59.7(3)
C11 C8 C9 Fe 114.7(4)
C2 Fe C9 C10 131.2(4)
C8 Fe C9 C10 -119.7(4)
C7 Fe C9 C10 -81.0(3)
C1 Fe C9 C10 87.2(4)
C5 Fe C9 C10 52.1(5)
C6 Fe C9 C10 -37.2(3)
C4 Fe C9 C10 -156.6(10)
C2 Fe C9 C8 -109.1(3)
C3 Fe C9 C8 -68.2(4)
C7 Fe C9 C8 38.6(3)
C1 Fe C9 C8 -153.1(3)
C5 Fe C9 C8 171.8(4)
C6 Fe C9 C8 82.5(3)
C10 Fe C9 C8 119.7(4)
C4 Fe C9 C8 -36.9(12)
C7 C6 C10 C9 -0.3(5)
Fe C6 C10 C9 -58.5(3)
C7 C6 C10 Fe 58.2(3)
C8 C9 C10 C6 0.1(5)
Fe C9 C10 C6 59.0(3)
C8 C9 C10 Fe -58.9(3)
C2 Fe C10 C6 169.9(3)
C8 Fe C10 C6 -82.0(3)
C7 Fe C10 C6 -37.2(3)
C9 Fe C10 C6 -119.6(4)
C1 Fe C10 C6 129.3(3)
C5 Fe C10 C6 86.6(4)
C4 Fe C10 C6 52.2(5)
C2 Fe C10 C9 -70.5(4)
C8 Fe C10 C9 37.6(3)
C7 Fe C10 C9 82.4(3)
C1 Fe C10 C9 -111.1(3)
C5 Fe C10 C9 -153.8(3)
C6 Fe C10 C9 119.6(4)
C4 Fe C10 C9 171.8(4)
C9 C8 C11 O1 -169.6(4)
C7 C8 C11 O1 3.8(6)
Fe C8 C11 O1 -82.6(4)
C9 C8 C11 C12 8.3(6)
C7 C8 C11 C12 -178.4(4)
Fe C8 C11 C12 95.2(4)
O1 C11 C12 C13 0.7(6)
C8 C11 C12 C13 -177.1(4)
C11 C12 C13 O2 0.4(6)
C11 C12 C13 C14 179.0(4)
C18 N C14 C15 -0.4(6)
C18 N C14 C13 -179.2(3)
O2 C13 C14 N -178.7(3)
C12 C13 C14 N 2.6(6)
O2 C13 C14 C15 2.5(5)
C12 C13 C14 C15 -176.2(4)
N C14 C15 C16 -0.1(6)
C13 C14 C15 C16 178.6(4)
C14 C15 C16 C17 -0.5(7)
C15 C16 C17 C18 1.6(7)
C14 N C18 C17 1.6(6)
C16 C17 C18 N -2.3(7)
